data_4123101
loop_
_publ_author_name
'Huang, Wenliang'
'Dulong, Florian'
'Khan, Saeed I.'
'Cantat, Thibault'
'Diaconescu, Paula L.'

_publ_section_title
;
 Bimetallic Cleavage of Aromatic C-H Bonds by Rare-Earth-Metal Complexes.
;
_journal_name_full 'Journal of the American Chemical Society'
_journal_page_first 141208061549006
_journal_paper_doi 10.1021/ja510761j
_journal_year 2014
_chemical_formula_sum 'C40 H61 Fe Lu N2 O2 Si2'
_chemical_formula_weight 888.91
_chemical_name_systematic
; 
 ? 
;
_space_group_IT_number 14
_symmetry_cell_setting monoclinic
_symmetry_space_group_name_Hall '-P 2ybc'
_symmetry_space_group_name_H-M 'P 1 21/c 1'
_atom_sites_solution_hydrogens geom
_atom_sites_solution_primary direct
_atom_sites_solution_secondary difmap
_audit_creation_method SHELXL-97
_cell_angle_alpha 90.00
_cell_angle_beta 104.036(3)
_cell_angle_gamma 90.00
_cell_formula_units_Z 4
_cell_length_a 15.367(5)
_cell_length_b 13.525(4)
_cell_length_c 19.513(6)
_cell_measurement_temperature 100(2)
_cell_volume 3934(2)
_computing_structure_refinement 'SHELXL-97 (Sheldrick, 1997)'
_computing_structure_solution 'SHELXS-97 (Sheldrick, 1990)'
_diffrn_ambient_temperature 100(2)
_diffrn_measured_fraction_theta_full 0.996
_diffrn_measured_fraction_theta_max 0.943
_diffrn_radiation_monochromator graphite
_diffrn_radiation_source 'fine-focus sealed tube'
_diffrn_radiation_type MoK\a
_diffrn_radiation_wavelength 0.71073
_diffrn_reflns_av_R_equivalents 0.0321
_diffrn_reflns_av_sigmaI/netI 0.0280
_diffrn_reflns_limit_h_max 21
_diffrn_reflns_limit_h_min -21
_diffrn_reflns_limit_k_max 19
_diffrn_reflns_limit_k_min -18
_diffrn_reflns_limit_l_max 27
_diffrn_reflns_limit_l_min -28
_diffrn_reflns_number 54345
_diffrn_reflns_theta_full 25.00
_diffrn_reflns_theta_max 30.84
_diffrn_reflns_theta_min 3.52
_exptl_absorpt_coefficient_mu 2.960
_exptl_absorpt_correction_T_max 0.7366
_exptl_absorpt_correction_T_min 0.6488
_exptl_crystal_density_diffrn 1.501
_exptl_crystal_density_method 'not measured'
_exptl_crystal_F_000 1824
_exptl_crystal_size_max 0.16
_exptl_crystal_size_mid 0.12
_exptl_crystal_size_min 0.11
_refine_diff_density_max 5.284
_refine_diff_density_min -2.427
_refine_diff_density_rms 0.143
_refine_ls_extinction_method none
_refine_ls_goodness_of_fit_ref 1.046
_refine_ls_hydrogen_treatment mixed
_refine_ls_matrix_type full
_refine_ls_number_parameters 419
_refine_ls_number_reflns 11674
_refine_ls_number_restraints 0
_refine_ls_restrained_S_all 1.046
_refine_ls_R_factor_all 0.0461
_refine_ls_R_factor_gt 0.0380
_refine_ls_shift/su_max 0.002
_refine_ls_shift/su_mean 0.000
_refine_ls_structure_factor_coef Fsqd
_refine_ls_weighting_details 'calc w=1/[\s^2^(Fo^2^)+(0.0423P)^2^+15.3850P] where P=(Fo^2^+2Fc^2^)/3'
_refine_ls_weighting_scheme calc
_refine_ls_wR_factor_gt 0.0916
_refine_ls_wR_factor_ref 0.0961
_reflns_number_gt 10055
_reflns_number_total 11674
_reflns_threshold_expression >2sigma(I)
_cod_data_source_file ja510761j_si_001.cif
_cod_data_source_block pld1324sm
_cod_original_sg_symbol_H-M P2(1)/c
_cod_database_code 4123101

loop_
_symmetry_equiv_pos_as_xyz
'x, y, z'
'-x, y+1/2, -z+1/2'
'-x, -y, -z'
'x, -y-1/2, z-1/2'

loop_
_atom_site_label
_atom_site_type_symbol
_atom_site_fract_x
_atom_site_fract_y
_atom_site_fract_z
_atom_site_U_iso_or_equiv
_atom_site_adp_type
_atom_site_occupancy
_atom_site_symmetry_multiplicity
_atom_site_calc_flag
_atom_site_refinement_flags
Lu1 Lu 0.235187(9) 0.702173(10) 0.262930(7) 0.01505(5) Uani 1 1 d .
Fe1 Fe 0.32703(3) 0.76301(4) 0.13194(2) 0.01507(9) Uani 1 1 d .
Si1 Si 0.24268(7) 0.97302(7) 0.29769(5) 0.01815(18) Uani 1 1 d .
Si2 Si 0.22526(8) 0.44908(8) 0.19068(6) 0.0260(2) Uani 1 1 d .
N1 N 0.2690(2) 0.8626(2) 0.26413(14) 0.0173(5) Uani 1 1 d .
N2 N 0.2364(2) 0.5768(2) 0.19138(14) 0.0179(5) Uani 1 1 d .
O1 O 0.09003(17) 0.7355(2) 0.20321(14) 0.0232(5) Uani 1 1 d .
O2 O 0.37639(17) 0.67154(19) 0.33592(12) 0.0194(5) Uani 1 1 d .
C1 C 0.1676(3) 0.6407(3) 0.36133(17) 0.0256(6) Uani 1 1 d .
C2 C 0.1049(3) 0.6898(3) 0.3733(2) 0.0295(9) Uani 1 1 d .
H2A H 0.0837 0.7454 0.3444 0.035 Uiso 1 1 calc R
C3 C 0.0634(3) 0.6655(3) 0.4291(2) 0.0302(8) Uani 1 1 d .
H3A H 0.0153 0.7045 0.4369 0.036 Uiso 1 1 calc R
C4 C 0.0933(3) 0.5855(3) 0.4715(2) 0.0311(9) Uani 1 1 d .
H4A H 0.0659 0.5686 0.5087 0.037 Uiso 1 1 calc R
C5 C 0.1644(3) 0.5291(3) 0.45962(19) 0.0256(7) Uani 1 1 d .
C6 C 0.1945(3) 0.4421(3) 0.5003(2) 0.0314(9) Uani 1 1 d .
H6A H 0.1671 0.4238 0.5372 0.038 Uiso 1 1 calc R
C7 C 0.2616(3) 0.3852(3) 0.4872(2) 0.0341(9) Uani 1 1 d .
H7A H 0.2798 0.3270 0.5141 0.041 Uiso 1 1 calc R
C8 C 0.3038(3) 0.4121(3) 0.4341(2) 0.0331(9) Uani 1 1 d .
H8A H 0.3511 0.3728 0.4252 0.040 Uiso 1 1 calc R
C9 C 0.2765(3) 0.4959(3) 0.3947(2) 0.0305(8) Uani 1 1 d .
H9A H 0.3065 0.5135 0.3592 0.037 Uiso 1 1 calc R
C10 C 0.2062(3) 0.5570(3) 0.40452(17) 0.0256(6) Uani 1 1 d .
C11 C 0.0228(3) 0.6572(4) 0.1844(3) 0.0365(10) Uani 1 1 d .
H11A H 0.0114 0.6262 0.2273 0.044 Uiso 1 1 calc R
H11B H 0.0433 0.6054 0.1559 0.044 Uiso 1 1 calc R
C12 C -0.0610(3) 0.7072(3) 0.1418(3) 0.0349(9) Uani 1 1 d .
H12A H -0.0954 0.6628 0.1046 0.042 Uiso 1 1 calc R
H12B H -0.1002 0.7289 0.1724 0.042 Uiso 1 1 calc R
C13 C -0.0238(3) 0.7947(4) 0.1100(3) 0.0442(12) Uani 1 1 d .
H13A H -0.0034 0.7752 0.0675 0.053 Uiso 1 1 calc R
H13B H -0.0689 0.8481 0.0972 0.053 Uiso 1 1 calc R
C14 C 0.0540(3) 0.8264(3) 0.1691(2) 0.0290(8) Uani 1 1 d .
H14A H 0.0996 0.8617 0.1503 0.035 Uiso 1 1 calc R
H14B H 0.0334 0.8703 0.2025 0.035 Uiso 1 1 calc R
C15 C 0.4519(3) 0.6156(4) 0.3239(2) 0.0433(6) Uani 1 1 d .
H15A H 0.4603 0.6285 0.2760 0.052 Uiso 1 1 calc R
H15B H 0.4424 0.5438 0.3290 0.052 Uiso 1 1 calc R
C17 C 0.4981(3) 0.6980(4) 0.4336(3) 0.0433(6) Uani 1 1 d .
H17A H 0.5282 0.7627 0.4455 0.052 Uiso 1 1 calc R
H17B H 0.5110 0.6565 0.4766 0.052 Uiso 1 1 calc R
C18 C 0.3993(3) 0.7125(4) 0.4073(3) 0.0433(6) Uani 1 1 d .
H18A H 0.3667 0.6773 0.4379 0.052 Uiso 1 1 calc R
H18B H 0.3839 0.7836 0.4066 0.052 Uiso 1 1 calc R
C19 C 0.3170(2) 0.8672(2) 0.21101(17) 0.0171(6) Uani 1 1 d .
C20 C 0.4078(2) 0.8351(3) 0.21749(17) 0.0186(6) Uani 1 1 d .
H20A H 0.4449 0.8038 0.2577 0.022 Uiso 1 1 calc R
C21 C 0.4330(2) 0.8580(3) 0.15361(19) 0.0212(7) Uani 1 1 d .
H21A H 0.4899 0.8457 0.1443 0.025 Uiso 1 1 calc R
C22 C 0.3583(3) 0.9024(3) 0.10625(19) 0.0223(7) Uani 1 1 d .
H22A H 0.3566 0.9257 0.0600 0.027 Uiso 1 1 calc R
C23 C 0.2865(2) 0.9059(2) 0.14064(17) 0.0187(6) Uani 1 1 d .
H23A H 0.2278 0.9300 0.1203 0.022 Uiso 1 1 calc R
C24 C 0.2690(2) 0.6213(2) 0.13720(16) 0.0171(6) Uani 1 1 d .
C25 C 0.3583(2) 0.6151(3) 0.12713(18) 0.0197(6) Uani 1 1 d .
H25A H 0.4076 0.5831 0.1579 0.024 Uiso 1 1 calc R
C26 C 0.3605(2) 0.6652(3) 0.06302(18) 0.0210(7) Uani 1 1 d .
H26A H 0.4109 0.6704 0.0431 0.025 Uiso 1 1 calc R
C27 C 0.2738(3) 0.7058(3) 0.03435(18) 0.0210(7) Uani 1 1 d .
H27A H 0.2561 0.7433 -0.0079 0.025 Uiso 1 1 calc R
C28 C 0.2184(2) 0.6803(3) 0.08039(17) 0.0190(6) Uani 1 1 d .
H28A H 0.1575 0.6993 0.0744 0.023 Uiso 1 1 calc R
C29 C 0.1683(3) 1.0557(3) 0.2300(2) 0.0270(8) Uani 1 1 d .
H29A H 0.1082 1.0265 0.2153 0.041 Uiso 1 1 calc R
H29B H 0.1938 1.0623 0.1888 0.041 Uiso 1 1 calc R
H29C H 0.1642 1.1210 0.2507 0.041 Uiso 1 1 calc R
C30 C 0.1818(3) 0.9442(3) 0.3671(2) 0.0272(8) Uani 1 1 d .
H30A H 0.1227 0.9165 0.3449 0.041 Uiso 1 1 calc R
H30B H 0.1743 1.0049 0.3925 0.041 Uiso 1 1 calc R
H30C H 0.2164 0.8960 0.4004 0.041 Uiso 1 1 calc R
C31 C 0.3466(3) 1.0513(3) 0.33806(19) 0.0233(7) Uani 1 1 d .
C32 C 0.3907(3) 1.0890(3) 0.2804(2) 0.0265(8) Uani 1 1 d .
H32A H 0.4394 1.1347 0.3012 0.040 Uiso 1 1 calc R
H32B H 0.3458 1.1234 0.2438 0.040 Uiso 1 1 calc R
H32C H 0.4149 1.0329 0.2592 0.040 Uiso 1 1 calc R
C33 C 0.3211(3) 1.1423(3) 0.3761(3) 0.0373(10) Uani 1 1 d .
H33A H 0.3747 1.1824 0.3948 0.056 Uiso 1 1 calc R
H33B H 0.2957 1.1207 0.4152 0.056 Uiso 1 1 calc R
H33C H 0.2766 1.1817 0.3428 0.056 Uiso 1 1 calc R
C34 C 0.4153(3) 0.9900(3) 0.3914(2) 0.0359(10) Uani 1 1 d .
H34A H 0.4675 1.0312 0.4122 0.054 Uiso 1 1 calc R
H34B H 0.4343 0.9334 0.3673 0.054 Uiso 1 1 calc R
H34C H 0.3880 0.9664 0.4288 0.054 Uiso 1 1 calc R
C35 C 0.1379(3) 0.4163(3) 0.2404(2) 0.0339(9) Uani 1 1 d .
H35A H 0.1413 0.4632 0.2792 0.051 Uiso 1 1 calc R
H35B H 0.1491 0.3492 0.2595 0.051 Uiso 1 1 calc R
H35C H 0.0781 0.4194 0.2082 0.051 Uiso 1 1 calc R
C36 C 0.3338(3) 0.3826(3) 0.2307(3) 0.0369(10) Uani 1 1 d .
H36A H 0.3529 0.3979 0.2812 0.055 Uiso 1 1 calc R
H36B H 0.3802 0.4043 0.2072 0.055 Uiso 1 1 calc R
H36C H 0.3248 0.3111 0.2244 0.055 Uiso 1 1 calc R
C37 C 0.1831(3) 0.3943(3) 0.0986(2) 0.0310(8) Uani 1 1 d .
C38 C 0.2526(4) 0.4021(4) 0.0536(2) 0.0403(11) Uani 1 1 d .
H38A H 0.2324 0.3630 0.0104 0.060 Uiso 1 1 calc R
H38B H 0.3106 0.3769 0.0807 0.060 Uiso 1 1 calc R
H38C H 0.2591 0.4715 0.0411 0.060 Uiso 1 1 calc R
C39 C 0.0948(3) 0.4449(4) 0.0596(3) 0.0422(11) Uani 1 1 d .
H39A H 0.0725 0.4138 0.0133 0.063 Uiso 1 1 calc R
H39B H 0.1059 0.5153 0.0534 0.063 Uiso 1 1 calc R
H39C H 0.0501 0.4376 0.0875 0.063 Uiso 1 1 calc R
C40 C 0.1668(4) 0.2827(3) 0.1073(3) 0.0409(11) Uani 1 1 d .
H40A H 0.1460 0.2523 0.0606 0.061 Uiso 1 1 calc R
H40B H 0.1211 0.2739 0.1342 0.061 Uiso 1 1 calc R
H40C H 0.2228 0.2512 0.1326 0.061 Uiso 1 1 calc R
C16 C 0.5307(3) 0.6506(4) 0.3788(2) 0.0433(6) Uani 1 1 d .
H16A H 0.5697 0.5940 0.3985 0.052 Uiso 1 1 calc R
H16B H 0.5663 0.6978 0.3580 0.052 Uiso 1 1 calc R

loop_
_atom_site_aniso_label
_atom_site_aniso_U_11
_atom_site_aniso_U_22
_atom_site_aniso_U_33
_atom_site_aniso_U_23
_atom_site_aniso_U_13
_atom_site_aniso_U_12
Lu1 0.01595(7) 0.01556(7) 0.01436(7) 0.00026(5) 0.00507(5) 0.00062(5)
Fe1 0.0160(2) 0.0156(2) 0.0143(2) -0.00028(16) 0.00503(16) -0.00046(17)
Si1 0.0204(5) 0.0161(4) 0.0198(4) -0.0012(3) 0.0086(3) -0.0002(3)
Si2 0.0333(6) 0.0221(5) 0.0231(5) 0.0002(4) 0.0080(4) -0.0025(4)
N1 0.0182(13) 0.0179(13) 0.0164(12) -0.0002(10) 0.0055(10) 0.0019(11)
N2 0.0215(14) 0.0165(13) 0.0170(12) -0.0006(10) 0.0072(10) -0.0020(11)
O1 0.0164(12) 0.0243(13) 0.0268(12) 0.0042(10) 0.0009(9) -0.0028(10)
O2 0.0192(12) 0.0217(12) 0.0174(11) -0.0014(9) 0.0044(9) 0.0048(10)
C1 0.0467(16) 0.0107(10) 0.0134(10) -0.0010(8) -0.0043(10) 0.0005(10)
C2 0.028(2) 0.036(2) 0.0201(16) 0.0103(15) -0.0014(14) -0.0130(17)
C3 0.027(2) 0.036(2) 0.0306(19) 0.0000(16) 0.0137(15) 0.0021(17)
C4 0.035(2) 0.037(2) 0.0246(17) 0.0003(16) 0.0122(15) -0.0075(18)
C5 0.032(2) 0.0235(18) 0.0185(15) -0.0009(13) 0.0010(13) -0.0089(15)
C6 0.041(2) 0.029(2) 0.0202(16) 0.0028(14) 0.0010(15) -0.0126(18)
C7 0.041(2) 0.0233(19) 0.031(2) 0.0066(15) -0.0032(17) -0.0060(17)
C8 0.034(2) 0.0236(19) 0.039(2) 0.0022(16) 0.0033(17) 0.0045(17)
C9 0.033(2) 0.0269(19) 0.033(2) 0.0030(16) 0.0116(16) 0.0008(16)
C10 0.0467(16) 0.0107(10) 0.0134(10) -0.0010(8) -0.0043(10) 0.0005(10)
C11 0.026(2) 0.035(2) 0.044(2) 0.0078(19) -0.0001(17) -0.0122(18)
C12 0.0217(19) 0.039(2) 0.041(2) 0.0014(18) 0.0020(16) -0.0059(17)
C13 0.032(2) 0.046(3) 0.045(3) 0.022(2) -0.0093(19) -0.007(2)
C14 0.0200(18) 0.0216(17) 0.042(2) 0.0054(16) 0.0012(15) 0.0020(14)
C15 0.0285(11) 0.0628(17) 0.0340(11) -0.0205(11) -0.0014(9) 0.0118(11)
C17 0.0285(11) 0.0628(17) 0.0340(11) -0.0205(11) -0.0014(9) 0.0118(11)
C18 0.0285(11) 0.0628(17) 0.0340(11) -0.0205(11) -0.0014(9) 0.0118(11)
C19 0.0208(16) 0.0138(14) 0.0171(14) 0.0000(11) 0.0051(11) 0.0004(12)
C20 0.0166(15) 0.0193(15) 0.0194(14) -0.0016(12) 0.0034(11) -0.0028(12)
C21 0.0186(16) 0.0218(16) 0.0249(16) -0.0031(13) 0.0086(13) -0.0047(13)
C22 0.0314(19) 0.0173(16) 0.0209(15) 0.0006(12) 0.0116(13) -0.0038(14)
C23 0.0254(17) 0.0149(15) 0.0164(14) 0.0006(11) 0.0061(12) 0.0018(13)
C24 0.0185(15) 0.0179(15) 0.0153(13) -0.0026(11) 0.0046(11) -0.0026(12)
C25 0.0203(16) 0.0189(15) 0.0208(15) -0.0019(12) 0.0065(12) 0.0011(13)
C26 0.0249(17) 0.0216(16) 0.0195(15) -0.0019(12) 0.0110(13) 0.0003(14)
C27 0.0281(18) 0.0207(16) 0.0139(14) -0.0010(11) 0.0046(12) -0.0032(14)
C28 0.0181(16) 0.0202(16) 0.0175(14) -0.0012(12) 0.0019(11) -0.0015(12)
C29 0.029(2) 0.0213(17) 0.0310(19) 0.0014(14) 0.0082(15) 0.0072(15)
C30 0.031(2) 0.0241(18) 0.0321(19) -0.0043(15) 0.0192(16) -0.0019(15)
C31 0.0285(19) 0.0191(16) 0.0236(16) -0.0018(13) 0.0090(14) -0.0037(14)
C32 0.0271(19) 0.0218(17) 0.0342(19) -0.0009(14) 0.0146(15) -0.0040(15)
C33 0.041(2) 0.032(2) 0.045(2) -0.0168(19) 0.022(2) -0.0116(19)
C34 0.037(2) 0.032(2) 0.033(2) 0.0054(17) -0.0026(17) -0.0135(18)
C35 0.045(3) 0.029(2) 0.032(2) -0.0024(16) 0.0191(18) -0.0112(18)
C36 0.033(2) 0.025(2) 0.046(2) 0.0065(18) -0.0039(18) 0.0042(17)
C37 0.039(2) 0.0258(19) 0.0277(18) -0.0021(15) 0.0072(16) -0.0051(17)
C38 0.060(3) 0.033(2) 0.035(2) -0.0099(18) 0.026(2) -0.009(2)
C39 0.037(3) 0.050(3) 0.034(2) 0.001(2) -0.0010(18) -0.002(2)
C40 0.056(3) 0.028(2) 0.043(3) -0.0082(18) 0.020(2) -0.011(2)
C16 0.0285(11) 0.0628(17) 0.0340(11) -0.0205(11) -0.0014(9) 0.0118(11)

loop_
_atom_type_symbol
_atom_type_description
_atom_type_scat_dispersion_real
_atom_type_scat_dispersion_imag
_atom_type_scat_source
C C 0.0033 0.0016 'International Tables Vol C Tables 4.2.6.8 and 6.1.1.4'
H H 0.0000 0.0000 'International Tables Vol C Tables 4.2.6.8 and 6.1.1.4'
N N 0.0061 0.0033 'International Tables Vol C Tables 4.2.6.8 and 6.1.1.4'
O O 0.0106 0.0060 'International Tables Vol C Tables 4.2.6.8 and 6.1.1.4'
Si Si 0.0817 0.0704 'International Tables Vol C Tables 4.2.6.8 and 6.1.1.4'
Fe Fe 0.3463 0.8444 'International Tables Vol C Tables 4.2.6.8 and 6.1.1.4'
Lu Lu -0.4720 5.8584 'International Tables Vol C Tables 4.2.6.8 and 6.1.1.4'

loop_
_geom_angle_atom_site_label_1
_geom_angle_atom_site_label_2
_geom_angle_atom_site_label_3
_geom_angle
N2 Lu1 N1 135.99(10)
N2 Lu1 O1 89.18(11)
N1 Lu1 O1 90.55(10)
N2 Lu1 O2 95.82(10)
N1 Lu1 O2 89.23(10)
O1 Lu1 O2 173.03(9)
N2 Lu1 C1 107.21(11)
N1 Lu1 C1 116.64(10)
O1 Lu1 C1 85.58(11)
O2 Lu1 C1 88.30(11)
N2 Lu1 C24 29.00(10)
N1 Lu1 C24 106.99(10)
O1 Lu1 C24 89.76(10)
O2 Lu1 C24 96.97(9)
C1 Lu1 C24 136.12(10)
N2 Lu1 C19 107.73(10)
N1 Lu1 C19 28.89(9)
O1 Lu1 C19 97.08(10)
O2 Lu1 C19 86.05(9)
C1 Lu1 C19 144.99(10)
C24 Lu1 C19 78.89(9)
N2 Lu1 Fe1 68.34(7)
N1 Lu1 Fe1 67.93(7)
O1 Lu1 Fe1 95.91(7)
O2 Lu1 Fe1 90.46(6)
C1 Lu1 Fe1 175.23(8)
C24 Lu1 Fe1 39.54(7)
C19 Lu1 Fe1 39.40(6)
C27 Fe1 C21 123.65(14)
C27 Fe1 C22 100.77(14)
C21 Fe1 C22 40.81(15)
C27 Fe1 C26 40.94(15)
C21 Fe1 C26 103.26(15)
C22 Fe1 C26 109.03(14)
C27 Fe1 C23 111.99(14)
C21 Fe1 C23 68.40(15)
C22 Fe1 C23 40.78(14)
C26 Fe1 C23 142.79(14)
C27 Fe1 C28 40.65(14)
C21 Fe1 C28 163.22(14)
C22 Fe1 C28 126.48(15)
C26 Fe1 C28 68.24(14)
C23 Fe1 C28 109.04(15)
C27 Fe1 C25 68.55(14)
C21 Fe1 C25 115.96(15)
C22 Fe1 C25 144.48(14)
C26 Fe1 C25 40.78(13)
C23 Fe1 C25 174.73(14)
C28 Fe1 C25 67.72(14)
C27 Fe1 C20 164.12(14)
C21 Fe1 C20 40.67(13)
C22 Fe1 C20 68.34(14)
C26 Fe1 C20 129.85(15)
C23 Fe1 C20 67.87(14)
C28 Fe1 C20 155.23(13)
C25 Fe1 C20 113.16(14)
C27 Fe1 C19 148.12(14)
C21 Fe1 C19 68.01(13)
C22 Fe1 C19 68.13(13)
C26 Fe1 C19 169.88(14)
C23 Fe1 C19 40.26(12)
C28 Fe1 C19 121.53(14)
C25 Fe1 C19 137.31(13)
C20 Fe1 C19 40.08(13)
C27 Fe1 C24 67.93(13)
C21 Fe1 C24 151.90(14)
C22 Fe1 C24 166.43(14)
C26 Fe1 C24 67.85(13)
C23 Fe1 C24 134.90(14)
C28 Fe1 C24 39.97(13)
C25 Fe1 C24 40.01(13)
C20 Fe1 C24 124.25(13)
C19 Fe1 C24 117.25(13)
C27 Fe1 Lu1 118.57(11)
C21 Fe1 Lu1 117.77(10)
C22 Fe1 Lu1 126.16(10)
C26 Fe1 Lu1 124.81(10)
C23 Fe1 Lu1 88.59(9)
C28 Fe1 Lu1 78.17(10)
C25 Fe1 Lu1 86.65(9)
C20 Fe1 Lu1 77.20(10)
C19 Fe1 Lu1 58.93(9)
C24 Fe1 Lu1 58.41(8)
N1 Si1 C30 107.52(16)
N1 Si1 C29 113.96(16)
C30 Si1 C29 107.87(19)
N1 Si1 C31 112.77(16)
C30 Si1 C31 109.35(17)
C29 Si1 C31 105.23(18)
N2 Si2 C35 108.08(18)
N2 Si2 C36 113.27(18)
C35 Si2 C36 110.0(2)
N2 Si2 C37 113.86(17)
C35 Si2 C37 105.8(2)
C36 Si2 C37 105.6(2)
C19 N1 Si1 117.1(2)
C19 N1 Lu1 101.4(2)
Si1 N1 Lu1 140.71(16)
C24 N2 Si2 118.1(2)
C24 N2 Lu1 101.9(2)
Si2 N2 Lu1 139.16(16)
C14 O1 C11 109.4(3)
C14 O1 Lu1 128.2(2)
C11 O1 Lu1 121.7(2)
C15 O2 C18 109.5(3)
C15 O2 Lu1 131.1(2)
C18 O2 Lu1 119.3(2)
C2 C1 C10 122.4(4)
C2 C1 Lu1 116.6(3)
C10 C1 Lu1 120.8(3)
C1 C2 C3 122.2(4)
C1 C2 H2A 118.9
C3 C2 H2A 118.9
C4 C3 C2 119.7(4)
C4 C3 H3A 120.1
C2 C3 H3A 120.1
C3 C4 C5 119.4(4)
C3 C4 H4A 120.3
C5 C4 H4A 120.3
C4 C5 C10 119.5(4)
C4 C5 C6 121.1(4)
C10 C5 C6 119.3(4)
C7 C6 C5 121.2(4)
C7 C6 H6A 119.4
C5 C6 H6A 119.4
C6 C7 C8 120.1(4)
C6 C7 H7A 119.9
C8 C7 H7A 119.9
C9 C8 C7 119.7(4)
C9 C8 H8A 120.2
C7 C8 H8A 120.2
C8 C9 C10 123.1(4)
C8 C9 H9A 118.4
C10 C9 H9A 118.4
C9 C10 C5 116.5(3)
C9 C10 C1 126.7(4)
C5 C10 C1 116.6(4)
O1 C11 C12 105.6(3)
O1 C11 H11A 110.6
C12 C11 H11A 110.6
O1 C11 H11B 110.6
C12 C11 H11B 110.6
H11A C11 H11B 108.7
C13 C12 C11 102.6(4)
C13 C12 H12A 111.2
C11 C12 H12A 111.2
C13 C12 H12B 111.2
C11 C12 H12B 111.2
H12A C12 H12B 109.2
C14 C13 C12 102.5(4)
C14 C13 H13A 111.3
C12 C13 H13A 111.3
C14 C13 H13B 111.3
C12 C13 H13B 111.3
H13A C13 H13B 109.2
O1 C14 C13 104.8(3)
O1 C14 H14A 110.8
C13 C14 H14A 110.8
O1 C14 H14B 110.8
C13 C14 H14B 110.8
H14A C14 H14B 108.9
O2 C15 C16 105.1(3)
O2 C15 H15A 110.7
C16 C15 H15A 110.7
O2 C15 H15B 110.7
C16 C15 H15B 110.7
H15A C15 H15B 108.8
C16 C17 C18 108.2(4)
C16 C17 H17A 110.1
C18 C17 H17A 110.1
C16 C17 H17B 110.1
C18 C17 H17B 110.1
H17A C17 H17B 108.4
O2 C18 C17 105.5(3)
O2 C18 H18A 110.6
C17 C18 H18A 110.6
O2 C18 H18B 110.6
C17 C18 H18B 110.6
H18A C18 H18B 108.8
N1 C19 C20 126.2(3)
N1 C19 C23 127.6(3)
C20 C19 C23 106.2(3)
N1 C19 Fe1 130.3(2)
C20 C19 Fe1 67.87(18)
C23 C19 Fe1 67.17(18)
N1 C19 Lu1 49.74(16)
C20 C19 Lu1 103.5(2)
C23 C19 Lu1 123.5(2)
Fe1 C19 Lu1 81.67(11)
C21 C20 C19 108.8(3)
C21 C20 Fe1 68.52(19)
C19 C20 Fe1 72.04(19)
C21 C20 H20A 125.6
C19 C20 H20A 125.6
Fe1 C20 H20A 125.4
C22 C21 C20 108.2(3)
C22 C21 Fe1 69.7(2)
C20 C21 Fe1 70.81(19)
C22 C21 H21A 125.9
C20 C21 H21A 125.9
Fe1 C21 H21A 125.2
C21 C22 C23 107.7(3)
C21 C22 Fe1 69.5(2)
C23 C22 Fe1 70.07(19)
C21 C22 H22A 126.2
C23 C22 H22A 126.2
Fe1 C22 H22A 125.8
C22 C23 C19 109.1(3)
C22 C23 Fe1 69.15(19)
C19 C23 Fe1 72.57(19)
C22 C23 H23A 125.5
C19 C23 H23A 125.5
Fe1 C23 H23A 124.4
N2 C24 C28 126.4(3)
N2 C24 C25 127.1(3)
C28 C24 C25 106.5(3)
N2 C24 Fe1 130.6(2)
C28 C24 Fe1 67.44(19)
C25 C24 Fe1 67.64(19)
N2 C24 Lu1 49.14(15)
C28 C24 Lu1 106.0(2)
C25 C24 Lu1 121.4(2)
Fe1 C24 Lu1 82.05(10)
C26 C25 C24 108.6(3)
C26 C25 Fe1 68.7(2)
C24 C25 Fe1 72.3(2)
C26 C25 H25A 125.7
C24 C25 H25A 125.7
Fe1 C25 H25A 124.8
C27 C26 C25 107.9(3)
C27 C26 Fe1 69.33(19)
C25 C26 Fe1 70.54(19)
C27 C26 H26A 126.0
C25 C26 H26A 126.0
Fe1 C26 H26A 125.7
C28 C27 C26 107.7(3)
C28 C27 Fe1 70.59(19)
C26 C27 Fe1 69.7(2)
C28 C27 H27A 126.1
C26 C27 H27A 126.1
Fe1 C27 H27A 125.1
C27 C28 C24 109.2(3)
C27 C28 Fe1 68.8(2)
C24 C28 Fe1 72.60(19)
C27 C28 H28A 125.4
C24 C28 H28A 125.4
Fe1 C28 H28A 124.8
Si1 C29 H29A 109.5
Si1 C29 H29B 109.5
H29A C29 H29B 109.5
Si1 C29 H29C 109.5
H29A C29 H29C 109.5
H29B C29 H29C 109.5
Si1 C30 H30A 109.5
Si1 C30 H30B 109.5
H30A C30 H30B 109.5
Si1 C30 H30C 109.5
H30A C30 H30C 109.5
H30B C30 H30C 109.5
C34 C31 C32 108.9(3)
C34 C31 C33 108.6(4)
C32 C31 C33 107.4(3)
C34 C31 Si1 110.3(3)
C32 C31 Si1 110.7(3)
C33 C31 Si1 110.9(3)
C31 C32 H32A 109.5
C31 C32 H32B 109.5
H32A C32 H32B 109.5
C31 C32 H32C 109.5
H32A C32 H32C 109.5
H32B C32 H32C 109.5
C31 C33 H33A 109.5
C31 C33 H33B 109.5
H33A C33 H33B 109.5
C31 C33 H33C 109.5
H33A C33 H33C 109.5
H33B C33 H33C 109.5
C31 C34 H34A 109.5
C31 C34 H34B 109.5
H34A C34 H34B 109.5
C31 C34 H34C 109.5
H34A C34 H34C 109.5
H34B C34 H34C 109.5
Si2 C35 H35A 109.5
Si2 C35 H35B 109.5
H35A C35 H35B 109.5
Si2 C35 H35C 109.5
H35A C35 H35C 109.5
H35B C35 H35C 109.5
Si2 C36 H36A 109.5
Si2 C36 H36B 109.5
H36A C36 H36B 109.5
Si2 C36 H36C 109.5
H36A C36 H36C 109.5
H36B C36 H36C 109.5
C38 C37 C39 109.6(4)
C38 C37 C40 106.4(4)
C39 C37 C40 109.8(4)
C38 C37 Si2 112.8(3)
C39 C37 Si2 110.4(3)
C40 C37 Si2 107.6(3)
C37 C38 H38A 109.5
C37 C38 H38B 109.5
H38A C38 H38B 109.5
C37 C38 H38C 109.5
H38A C38 H38C 109.5
H38B C38 H38C 109.5
C37 C39 H39A 109.5
C37 C39 H39B 109.5
H39A C39 H39B 109.5
C37 C39 H39C 109.5
H39A C39 H39C 109.5
H39B C39 H39C 109.5
C37 C40 H40A 109.5
C37 C40 H40B 109.5
H40A C40 H40B 109.5
C37 C40 H40C 109.5
H40A C40 H40C 109.5
H40B C40 H40C 109.5
C17 C16 C15 107.9(4)
C17 C16 H16A 110.1
C15 C16 H16A 110.1
C17 C16 H16B 110.1
C15 C16 H16B 110.1
H16A C16 H16B 108.4

loop_
_geom_bond_atom_site_label_1
_geom_bond_atom_site_label_2
_geom_bond_distance
Lu1 N2 2.200(3)
Lu1 N1 2.230(3)
Lu1 O1 2.297(3)
Lu1 O2 2.326(2)
Lu1 C1 2.534(4)
Lu1 C24 2.846(3)
Lu1 C19 2.865(3)
Lu1 Fe1 3.3093(9)
Fe1 C27 2.034(3)
Fe1 C21 2.037(4)
Fe1 C22 2.038(4)
Fe1 C26 2.039(3)
Fe1 C23 2.051(3)
Fe1 C28 2.059(3)
Fe1 C25 2.064(4)
Fe1 C20 2.067(3)
Fe1 C19 2.123(3)
Fe1 C24 2.127(3)
Si1 N1 1.718(3)
Si1 C30 1.865(4)
Si1 C29 1.889(4)
Si1 C31 1.918(4)
Si2 N2 1.735(3)
Si2 C35 1.889(4)
Si2 C36 1.889(4)
Si2 C37 1.905(4)
N1 C19 1.412(4)
N2 C24 1.410(4)
O1 C14 1.443(5)
O1 C11 1.463(5)
O2 C15 1.451(5)
O2 C18 1.461(5)
C1 C2 1.238(6)
C1 C10 1.450(5)
C2 C3 1.427(5)
C2 H2A 0.9500
C3 C4 1.371(6)
C3 H3A 0.9500
C4 C5 1.398(6)
C4 H4A 0.9500
C5 C10 1.430(5)
C5 C6 1.432(6)
C6 C7 1.359(7)
C6 H6A 0.9500
C7 C8 1.397(6)
C7 H7A 0.9500
C8 C9 1.377(6)
C8 H8A 0.9500
C9 C10 1.409(6)
C9 H9A 0.9500
C11 C12 1.514(6)
C11 H11A 0.9900
C11 H11B 0.9900
C12 C13 1.512(6)
C12 H12A 0.9900
C12 H12B 0.9900
C13 C14 1.507(6)
C13 H13A 0.9900
C13 H13B 0.9900
C14 H14A 0.9900
C14 H14B 0.9900
C15 C16 1.487(6)
C15 H15A 0.9900
C15 H15B 0.9900
C17 C16 1.437(6)
C17 C18 1.492(6)
C17 H17A 0.9900
C17 H17B 0.9900
C18 H18A 0.9900
C18 H18B 0.9900
C19 C20 1.437(5)
C19 C23 1.438(4)
C20 C21 1.426(5)
C20 H20A 0.9500
C21 C22 1.421(5)
C21 H21A 0.9500
C22 C23 1.425(5)
C22 H22A 0.9500
C23 H23A 0.9500
C24 C28 1.432(5)
C24 C25 1.435(5)
C25 C26 1.430(5)
C25 H25A 0.9500
C26 C27 1.425(5)
C26 H26A 0.9500
C27 C28 1.422(5)
C27 H27A 0.9500
C28 H28A 0.9500
C29 H29A 0.9800
C29 H29B 0.9800
C29 H29C 0.9800
C30 H30A 0.9800
C30 H30B 0.9800
C30 H30C 0.9800
C31 C34 1.534(6)
C31 C32 1.535(5)
C31 C33 1.536(5)
C32 H32A 0.9800
C32 H32B 0.9800
C32 H32C 0.9800
C33 H33A 0.9800
C33 H33B 0.9800
C33 H33C 0.9800
C34 H34A 0.9800
C34 H34B 0.9800
C34 H34C 0.9800
C35 H35A 0.9800
C35 H35B 0.9800
C35 H35C 0.9800
C36 H36A 0.9800
C36 H36B 0.9800
C36 H36C 0.9800
C37 C38 1.543(6)
C37 C39 1.544(6)
C37 C40 1.547(6)
C38 H38A 0.9800
C38 H38B 0.9800
C38 H38C 0.9800
C39 H39A 0.9800
C39 H39B 0.9800
C39 H39C 0.9800
C40 H40A 0.9800
C40 H40B 0.9800
C40 H40C 0.9800
C16 H16A 0.9900
C16 H16B 0.9900
